data_7222937
loop_
_publ_author_name
'Somer, M.'
'Hoenle, W.'
'von Schnering, H. G.'

_publ_section_title
;
 Darstellung, Kristallstruktur und Schwingungsspektren von Cs3As7 und
 Cs3(NH3)As7
;
_journal_name_full
;
Zeitschrift fuer Naturforschung, Teil B. Anorganische Chemie, Organische 
Chemie (42,1987-)
;
_journal_page_first 296
_journal_page_last 306
_journal_volume 44
_journal_year 1989
_chemical_formula_sum 'As7 Cs3 H3 N'
_chemical_name_systematic 'Cs3 (N H3) As7'
_space_group_IT_number 14
_symmetry_space_group_name_Hall '-P 2yab'
_symmetry_space_group_name_H-M 'P 1 21/a 1'
_cell_angle_alpha 90
_cell_angle_beta 90.16
_cell_angle_gamma 90
_cell_formula_units_Z 4
_cell_length_a 27.59
_cell_length_b 7.441
_cell_length_c 7.515
_cell_volume 1542.802
_citation_journal_id_ASTM ZNBSEN
_cod_data_source_file Somer_ZNBSEN_1989_1825.cif
_cod_data_source_block H3As7Cs3N1
_cod_original_sg_symbol_Hall '-P 2ybc (z,y,-x)'
_cod_original_formula_sum 'H3 As7 Cs3 N1'
_cod_database_code 7222937

loop_
_symmetry_equiv_pos_as_xyz
x,y,z
-x+1/2,y+1/2,-z
-x,-y,-z
x-1/2,-y-1/2,z

loop_
_atom_site_label
_atom_site_type_symbol
_atom_site_fract_x
_atom_site_fract_y
_atom_site_fract_z
_atom_site_occupancy
_atom_site_U_iso_or_equiv
_atom_site_attached_hydrogens
Cs2 Cs+1 0.40036 1.1561 0.6637 1 0.0 0
As5 As 0.35347 0.6844 0.5263 1 0.0 0
As2 As 0.33009 0.9053 0.3179 1 0.0 0
As3 As 0.34761 0.7822 0.0156 1 0.0 0
As6 As 0.37933 0.4921 0.0674 1 0.0 0
Cs3 Cs+1 0.47838 0.7058 0.7998 1 0.0 0
As4 As 0.40712 0.9935 0.1647 1 0.0 0
Cs1 Cs+1 0.26548 0.3664 0.3004 1 0.0 0
As1 As 0.41598 0.5463 0.3524 1 0.0 0
N1 N-3 0.2109 0.766 0.206 1 0.0 3
As7 As 0.46561 0.8053 0.2941 1 0.0 0
